data_7219468
loop_
_publ_author_name
'Wang, Kangcai'
'Li, Jing'
'Xu, Dingguo'
'Luo, Daibing'
'Lin, Zhien'

_publ_section_title
;
 Open-framework beryllium phosphates with a zeolitic CrB4topology and
 their structural analogues containing 12-ring channels
;
_journal_issue 10
_journal_name_full CrystEngComm
_journal_page_first 2162
_journal_paper_doi 10.1039/C4CE02226B
_journal_volume 17
_journal_year 2015
_chemical_formula_sum 'C20 H27 Be5 N4 O28 P7'
_chemical_formula_weight 1033.30
_chemical_name_systematic
; 
 ? 
;
_space_group_IT_number 9
_symmetry_cell_setting monoclinic
_symmetry_space_group_name_Hall 'C -2yc'
_symmetry_space_group_name_H-M 'C 1 c 1'
_atom_sites_solution_hydrogens geom
_atom_sites_solution_primary direct
_atom_sites_solution_secondary difmap
_audit_creation_method SHELXL-97
_audit_update_record
;
2014-11-08 deposited with the CCDC.
2015-01-29 downloaded from the CCDC.
;
_cell_angle_alpha 90.00
_cell_angle_beta 93.811(2)
_cell_angle_gamma 90.00
_cell_formula_units_Z 4
_cell_length_a 14.6958(4)
_cell_length_b 11.6451(4)
_cell_length_c 20.5912(6)
_cell_measurement_reflns_used 4457
_cell_measurement_temperature 293(2)
_cell_measurement_theta_max 28.5150
_cell_measurement_theta_min 3.5170
_cell_volume 3516.06(19)
_computing_structure_refinement 'SHELXL-97 (Sheldrick, 1997)'
_computing_structure_solution 'SHELXS-97 (Sheldrick, 1990)'
_diffrn_ambient_temperature 293(2)
_diffrn_measured_fraction_theta_full 0.999
_diffrn_measured_fraction_theta_max 0.999
_diffrn_measurement_device_type 'Xcalibur, Eos'
_diffrn_measurement_method '\w scans'
_diffrn_radiation_monochromator graphite
_diffrn_radiation_source 'fine-focus sealed tube'
_diffrn_radiation_type MoK\a
_diffrn_radiation_wavelength 0.71073
_diffrn_reflns_av_R_equivalents 0.0266
_diffrn_reflns_av_sigmaI/netI 0.0530
_diffrn_reflns_limit_h_max 18
_diffrn_reflns_limit_h_min -17
_diffrn_reflns_limit_k_max 7
_diffrn_reflns_limit_k_min -14
_diffrn_reflns_limit_l_max 16
_diffrn_reflns_limit_l_min -25
_diffrn_reflns_number 7542
_diffrn_reflns_theta_full 26.37
_diffrn_reflns_theta_max 26.37
_diffrn_reflns_theta_min 2.92
_exptl_absorpt_coefficient_mu 0.469
_exptl_absorpt_correction_T_max 1.00000
_exptl_absorpt_correction_T_min 0.90898
_exptl_absorpt_correction_type multi-scan
_exptl_absorpt_process_details
;
CrysAlisPro, Agilent Technologies,
Version 1.171.36.28 (release 01-02-2013 CrysAlis171 .NET)
(compiled Feb  1 2013,16:14:44)
Empirical absorption correction using spherical harmonics,
 implemented in SCALE3 ABSPACK scaling algorithm.
;
_exptl_crystal_colour colorless
_exptl_crystal_density_diffrn 1.952
_exptl_crystal_density_method 'not measured'
_exptl_crystal_description prism
_exptl_crystal_F_000 2096
_exptl_crystal_size_max 0.24
_exptl_crystal_size_mid 0.16
_exptl_crystal_size_min 0.12
_refine_diff_density_max 0.505
_refine_diff_density_min -0.386
_refine_diff_density_rms 0.080
_refine_ls_abs_structure_details 'Flack H D (1983), Acta Cryst. A39, 876-881'
_refine_ls_abs_structure_Flack 0.13(9)
_refine_ls_extinction_method none
_refine_ls_goodness_of_fit_ref 1.069
_refine_ls_hydrogen_treatment mixed
_refine_ls_matrix_type full
_refine_ls_number_parameters 577
_refine_ls_number_reflns 4955
_refine_ls_number_restraints 2
_refine_ls_restrained_S_all 1.069
_refine_ls_R_factor_all 0.0472
_refine_ls_R_factor_gt 0.0415
_refine_ls_shift/su_max 0.000
_refine_ls_shift/su_mean 0.000
_refine_ls_structure_factor_coef Fsqd
_refine_ls_weighting_details 'calc w=1/[\s^2^(Fo^2^)+(0.0434P)^2^+3.8762P] where P=(Fo^2^+2Fc^2^)/3'
_refine_ls_weighting_scheme calc
_refine_ls_wR_factor_gt 0.0926
_refine_ls_wR_factor_ref 0.0955
_reflns_number_gt 4513
_reflns_number_total 4955
_reflns_threshold_expression >2sigma(I)
_cod_data_source_file c4ce02226b2.cif
_cod_data_source_block 3
_cod_depositor_comments 'Adding full bibliography for 7219466--7219469.cif.'
_cod_original_sg_symbol_H-M Cc
_cod_database_code 7219468

loop_
_symmetry_equiv_pos_as_xyz
'x, y, z'
'x, -y, z+1/2'
'x+1/2, y+1/2, z'
'x+1/2, -y+1/2, z+1/2'

loop_
_atom_site_label
_atom_site_type_symbol
_atom_site_fract_x
_atom_site_fract_y
_atom_site_fract_z
_atom_site_U_iso_or_equiv
_atom_site_adp_type
_atom_site_occupancy
_atom_site_symmetry_multiplicity
_atom_site_calc_flag
_atom_site_refinement_flags
Be1 Be 0.6006(4) 0.6732(6) 0.2352(3) 0.0142(13) Uani 1 1 d .
Be2 Be 0.6551(4) 0.7183(6) 0.5064(3) 0.0159(14) Uani 1 1 d .
Be3 Be 0.4145(4) 0.9309(6) 0.6378(3) 0.0154(13) Uani 1 1 d .
Be4 Be 0.3472(3) 0.6143(5) 0.5961(3) 0.0075(12) Uani 1 1 d .
Be5 Be 0.3815(4) 0.2744(6) 0.6170(3) 0.0132(11) Uani 1 1 d .
P1 P 0.63580(9) 0.75094(14) 0.36466(7) 0.0170(3) Uani 1 1 d .
P2 P 0.47546(8) 0.77014(12) 0.54238(6) 0.0158(3) Uani 1 1 d .
P3 P 0.28683(7) 0.77268(11) 0.69556(6) 0.0122(3) Uani 1 1 d .
P4 P 0.44169(7) 0.46336(12) 0.69596(6) 0.0138(3) Uani 1 1 d .
P5 P 0.28540(7) 0.41309(12) 0.52246(6) 0.0143(3) Uani 1 1 d .
P6 P 0.26498(7) 0.08341(12) 0.59238(6) 0.0169(3) Uani 1 1 d .
P7 P 0.52723(7) 0.13046(11) 0.66128(6) 0.0128(3) Uani 1 1 d .
O1 O 0.6164(2) 0.6608(3) 0.31310(16) 0.0225(9) Uani 1 1 d .
O2 O 0.6271(3) 0.7024(5) 0.42943(19) 0.0503(14) Uani 1 1 d .
O3 O 0.5622(3) 0.8439(5) 0.3566(3) 0.0657(17) Uani 1 1 d .
H3A H 0.5454 0.8502 0.3180 0.099 Uiso 1 1 calc R
O4 O 0.7270(3) 0.8063(5) 0.3577(2) 0.0534(16) Uani 1 1 d .
O5 O 0.5636(2) 0.7034(3) 0.54467(18) 0.0237(9) Uani 1 1 d .
O6 O 0.4800(2) 0.8592(4) 0.59486(19) 0.0281(9) Uani 1 1 d .
O7 O 0.3939(2) 0.6927(3) 0.54522(17) 0.0231(9) Uani 1 1 d .
O8 O 0.4623(2) 0.8327(4) 0.47564(19) 0.0334(10) Uani 1 1 d .
H8A H 0.5015 0.8112 0.4518 0.050 Uiso 1 1 calc R
O9 O 0.3643(2) 0.8553(3) 0.69057(17) 0.0220(8) Uani 1 1 d .
O10 O 0.2745(2) 0.6918(3) 0.63801(17) 0.0195(8) Uani 1 1 d .
O11 O 0.1980(2) 0.8391(3) 0.70187(16) 0.0178(8) Uani 1 1 d .
O12 O 0.3078(2) 0.6989(4) 0.75794(17) 0.0245(9) Uani 1 1 d .
H12A H 0.2699 0.7127 0.7844 0.037 Uiso 1 1 calc R
O13 O 0.4258(2) 0.5571(3) 0.64651(18) 0.0233(9) Uani 1 1 d .
O14 O 0.3840(2) 0.3573(3) 0.68020(16) 0.0190(8) Uani 1 1 d .
O15 O 0.4111(2) 0.5091(3) 0.76397(17) 0.0254(9) Uani 1 1 d .
H15A H 0.3799 0.5670 0.7581 0.038 Uiso 1 1 calc R
O16 O 0.5410(2) 0.4328(3) 0.70654(17) 0.0212(8) Uani 1 1 d .
O17 O 0.2792(2) 0.5246(3) 0.55874(17) 0.0220(8) Uani 1 1 d .
O18 O 0.3677(2) 0.3427(3) 0.54827(16) 0.0178(8) Uani 1 1 d .
O19 O 0.3039(2) 0.4457(4) 0.44947(17) 0.0261(9) Uani 1 1 d .
H19A H 0.2781 0.3994 0.4245 0.039 Uiso 1 1 calc R
O20 O 0.1977(2) 0.3457(3) 0.52157(18) 0.0213(8) Uani 1 1 d .
O21 O 0.2981(2) 0.1892(3) 0.63098(16) 0.0183(8) Uani 1 1 d .
O22 O 0.1862(2) 0.0329(4) 0.6309(2) 0.0364(11) Uani 1 1 d .
H22A H 0.2035 -0.0263 0.6493 0.055 Uiso 1 1 calc R
O23 O 0.2255(2) 0.1164(3) 0.52525(17) 0.0217(8) Uani 1 1 d .
O24 O 0.3397(2) -0.0045(3) 0.58553(17) 0.0213(8) Uani 1 1 d .
O25 O 0.4774(2) 0.2055(3) 0.61024(16) 0.0161(7) Uani 1 1 d .
O26 O 0.4714(2) 0.0290(3) 0.68074(16) 0.0172(8) Uani 1 1 d .
O27 O 0.6130(2) 0.0812(3) 0.63022(18) 0.0226(8) Uani 1 1 d .
H27A H 0.6560 0.1255 0.6370 0.034 Uiso 1 1 calc R
O28 O 0.5551(2) 0.2004(3) 0.72194(16) 0.0188(8) Uani 1 1 d .
N1 N 0.5418(4) 0.6052(7) 0.0092(3) 0.063(2) Uani 1 1 d .
H1B H 0.4976 0.6010 0.0344 0.076 Uiso 1 1 calc R
N2 N 0.8678(5) 0.6924(8) -0.2107(3) 0.087(3) Uani 1 1 d .
H2B H 0.9041 0.7086 -0.2405 0.105 Uiso 1 1 calc R
N3 N 1.1571(4) 0.6978(6) 0.1946(3) 0.0532(18) Uani 1 1 d .
H3B H 1.1845 0.7141 0.1601 0.064 Uiso 1 1 calc R
N4 N 0.9507(4) 0.5822(5) 0.4806(2) 0.0405(14) Uani 1 1 d .
H4B H 0.9248 0.5659 0.5157 0.049 Uiso 1 1 calc R
C1 C 0.5313(4) 0.5605(7) -0.0498(4) 0.057(2) Uani 1 1 d .
H1A H 0.4771 0.5235 -0.0628 0.068 Uiso 1 1 calc R
C2 C 0.5983(4) 0.5677(6) -0.0915(3) 0.0359(15) Uani 1 1 d .
H2A H 0.5911 0.5345 -0.1326 0.043 Uiso 1 1 calc R
C3 C 0.6785(4) 0.6260(5) -0.0719(3) 0.0272(13) Uani 1 1 d .
C4 C 0.6887(4) 0.6674(6) -0.0088(3) 0.0328(14) Uani 1 1 d .
H4A H 0.7430 0.7024 0.0063 0.039 Uiso 1 1 calc R
C5 C 0.6194(4) 0.6568(7) 0.0308(4) 0.0436(18) Uani 1 1 d .
H5A H 0.6256 0.6853 0.0730 0.052 Uiso 1 1 calc R
C6 C 0.8231(6) 0.5940(9) -0.2153(4) 0.069(3) Uani 1 1 d .
H6A H 0.8335 0.5419 -0.2482 0.082 Uiso 1 1 calc R
C7 C 0.7612(4) 0.5708(6) -0.1706(3) 0.0372(16) Uani 1 1 d .
H7A H 0.7271 0.5036 -0.1740 0.045 Uiso 1 1 calc R
C8 C 0.7488(4) 0.6462(6) -0.1201(3) 0.0280(13) Uani 1 1 d .
C9 C 0.8013(4) 0.7458(6) -0.1161(3) 0.0343(15) Uani 1 1 d .
H9A H 0.7963 0.7968 -0.0817 0.041 Uiso 1 1 calc R
C10 C 0.8603(5) 0.7677(8) -0.1631(4) 0.060(2) Uani 1 1 d .
H10A H 0.8947 0.8348 -0.1618 0.071 Uiso 1 1 calc R
C11 C 1.0893(4) 0.7655(6) 0.2104(3) 0.0388(16) Uani 1 1 d .
H11A H 1.0707 0.8270 0.1840 0.047 Uiso 1 1 calc R
C12 C 1.0471(4) 0.7428(5) 0.2667(3) 0.0289(13) Uani 1 1 d .
H12B H 0.9997 0.7894 0.2788 0.035 Uiso 1 1 calc R
C13 C 1.0754(3) 0.6501(6) 0.3054(3) 0.0274(13) Uani 1 1 d .
C14 C 1.1454(3) 0.5816(6) 0.2862(3) 0.0319(14) Uani 1 1 d .
H14A H 1.1655 0.5195 0.3117 0.038 Uiso 1 1 calc R
C15 C 1.1850(4) 0.6055(7) 0.2294(4) 0.0467(19) Uani 1 1 d .
H15B H 1.2308 0.5583 0.2152 0.056 Uiso 1 1 calc R
C16 C 1.0403(4) 0.5626(6) 0.4780(3) 0.0386(16) Uani 1 1 d .
H16A H 1.0743 0.5347 0.5143 0.046 Uiso 1 1 calc R
C17 C 1.0813(4) 0.5839(6) 0.4217(3) 0.0312(14) Uani 1 1 d .
H17A H 1.1432 0.5689 0.4196 0.037 Uiso 1 1 calc R
C18 C 1.0322(3) 0.6273(5) 0.3679(3) 0.0248(12) Uani 1 1 d .
C19 C 0.9404(4) 0.6491(6) 0.3734(3) 0.0369(16) Uani 1 1 d .
H19B H 0.9050 0.6795 0.3384 0.044 Uiso 1 1 calc R
C20 C 0.9017(4) 0.6255(7) 0.4311(3) 0.0433(18) Uani 1 1 d .
H20A H 0.8401 0.6405 0.4349 0.052 Uiso 1 1 calc R

loop_
_atom_site_aniso_label
_atom_site_aniso_U_11
_atom_site_aniso_U_22
_atom_site_aniso_U_33
_atom_site_aniso_U_23
_atom_site_aniso_U_13
_atom_site_aniso_U_12
Be1 0.014(3) 0.015(4) 0.014(3) -0.004(3) 0.003(2) -0.002(2)
Be2 0.016(3) 0.011(4) 0.020(3) 0.002(3) 0.001(2) -0.005(2)
Be3 0.014(3) 0.012(4) 0.020(3) -0.002(3) 0.003(2) -0.002(2)
Be4 0.006(2) 0.007(3) 0.009(3) 0.002(3) -0.0036(19) 0.000(2)
Be5 0.013(2) 0.009(3) 0.018(3) 0.000(3) 0.001(2) 0.000(2)
P1 0.0200(6) 0.0185(8) 0.0126(6) -0.0015(6) 0.0018(4) -0.0016(5)
P2 0.0133(6) 0.0166(8) 0.0178(7) 0.0016(6) 0.0038(4) 0.0011(5)
P3 0.0105(6) 0.0113(7) 0.0149(6) 0.0007(6) 0.0023(4) -0.0003(5)
P4 0.0123(5) 0.0141(7) 0.0149(6) 0.0007(6) -0.0001(4) 0.0019(5)
P5 0.0124(5) 0.0140(7) 0.0164(6) 0.0009(6) -0.0005(4) -0.0011(5)
P6 0.0133(5) 0.0141(7) 0.0231(7) 0.0023(6) -0.0005(5) -0.0014(5)
P7 0.0115(5) 0.0114(7) 0.0154(6) -0.0018(6) 0.0014(4) -0.0007(5)
O1 0.0329(19) 0.021(2) 0.0139(18) -0.0013(17) 0.0001(15) -0.0021(16)
O2 0.082(3) 0.054(4) 0.014(2) 0.002(2) -0.0045(19) -0.035(3)
O3 0.059(3) 0.038(3) 0.096(4) -0.029(3) -0.024(3) 0.027(3)
O4 0.051(3) 0.083(4) 0.029(2) -0.034(3) 0.022(2) -0.047(3)
O5 0.0174(16) 0.020(2) 0.035(2) 0.0035(18) 0.0093(14) 0.0005(15)
O6 0.0155(17) 0.034(3) 0.034(2) -0.016(2) 0.0013(14) 0.0039(16)
O7 0.0166(17) 0.028(2) 0.024(2) 0.0067(19) -0.0007(14) -0.0022(16)
O8 0.035(2) 0.035(3) 0.031(2) 0.016(2) 0.0091(17) 0.0071(18)
O9 0.0165(16) 0.020(2) 0.029(2) -0.0022(18) 0.0032(14) -0.0056(15)
O10 0.0156(16) 0.021(2) 0.0222(19) -0.0076(18) 0.0021(13) 0.0015(14)
O11 0.0164(16) 0.017(2) 0.0210(18) 0.0069(17) 0.0060(13) 0.0047(14)
O12 0.0207(17) 0.032(3) 0.022(2) 0.0063(19) 0.0087(14) 0.0127(16)
O13 0.0187(17) 0.022(2) 0.028(2) 0.0069(19) -0.0062(14) 0.0034(15)
O14 0.0178(16) 0.022(2) 0.0177(18) -0.0036(17) 0.0022(13) -0.0005(15)
O15 0.0337(19) 0.020(2) 0.0224(19) -0.0027(18) 0.0038(15) 0.0072(17)
O16 0.0164(17) 0.021(2) 0.026(2) 0.0061(18) -0.0032(14) 0.0020(14)
O17 0.0151(16) 0.021(2) 0.030(2) -0.0090(18) 0.0022(14) 0.0027(14)
O18 0.0147(15) 0.021(2) 0.0178(18) 0.0044(17) 0.0012(13) 0.0023(14)
O19 0.031(2) 0.027(2) 0.0197(19) 0.0026(19) -0.0025(14) -0.0058(17)
O20 0.0176(17) 0.017(2) 0.029(2) -0.0039(18) -0.0015(14) -0.0054(14)
O21 0.0157(16) 0.021(2) 0.0187(18) -0.0048(17) 0.0041(13) -0.0030(15)
O22 0.0237(19) 0.029(3) 0.058(3) 0.016(2) 0.0136(17) 0.0006(17)
O23 0.0188(17) 0.019(2) 0.027(2) -0.0042(18) -0.0034(14) 0.0043(15)
O24 0.0197(17) 0.018(2) 0.026(2) -0.0026(18) -0.0036(14) 0.0009(15)
O25 0.0163(16) 0.016(2) 0.0157(17) 0.0009(16) 0.0015(13) 0.0029(14)
O26 0.0189(17) 0.011(2) 0.0217(19) -0.0036(17) 0.0007(13) -0.0044(13)
O27 0.0131(16) 0.020(2) 0.035(2) -0.0060(19) 0.0033(14) -0.0001(15)
O28 0.0244(17) 0.014(2) 0.0176(18) 0.0032(17) -0.0015(13) -0.0016(15)
N1 0.037(3) 0.086(6) 0.070(4) -0.030(4) 0.036(3) -0.012(3)
N2 0.123(6) 0.109(8) 0.034(4) 0.000(4) 0.033(4) -0.071(6)
N3 0.046(3) 0.057(4) 0.061(4) 0.027(4) 0.035(3) 0.013(3)
N4 0.063(4) 0.039(4) 0.021(3) 0.004(3) 0.012(2) 0.013(3)
C1 0.033(3) 0.066(6) 0.075(5) -0.034(5) 0.021(3) -0.015(3)
C2 0.028(3) 0.027(4) 0.053(4) -0.019(3) 0.006(3) -0.004(3)
C3 0.027(3) 0.022(3) 0.033(3) -0.001(3) 0.004(2) 0.007(2)
C4 0.028(3) 0.031(4) 0.039(4) -0.011(3) 0.001(2) 0.008(3)
C5 0.033(3) 0.048(5) 0.050(4) -0.019(4) 0.009(3) 0.007(3)
C6 0.089(6) 0.086(8) 0.033(4) -0.016(5) 0.027(4) -0.048(6)
C7 0.048(4) 0.037(4) 0.028(3) -0.006(3) 0.009(3) -0.013(3)
C8 0.032(3) 0.026(4) 0.026(3) 0.008(3) -0.004(2) 0.003(2)
C9 0.032(3) 0.028(4) 0.042(4) 0.006(3) -0.002(3) -0.001(3)
C10 0.071(5) 0.061(6) 0.045(5) 0.020(5) 0.000(4) -0.035(4)
C11 0.034(3) 0.041(4) 0.042(4) 0.017(3) 0.005(3) 0.002(3)
C12 0.023(3) 0.032(4) 0.031(3) 0.005(3) 0.000(2) 0.002(2)
C13 0.023(3) 0.031(4) 0.028(3) 0.006(3) -0.003(2) -0.012(2)
C14 0.025(3) 0.029(4) 0.042(4) 0.015(3) 0.006(2) 0.001(2)
C15 0.033(3) 0.044(5) 0.065(5) 0.017(4) 0.023(3) 0.010(3)
C16 0.060(4) 0.036(4) 0.018(3) 0.002(3) -0.008(3) 0.008(3)
C17 0.034(3) 0.028(4) 0.030(3) -0.002(3) -0.004(2) -0.002(3)
C18 0.033(3) 0.015(3) 0.026(3) -0.003(3) 0.001(2) 0.000(2)
C19 0.031(3) 0.055(5) 0.025(3) 0.008(3) 0.003(2) 0.014(3)
C20 0.048(4) 0.051(5) 0.032(4) 0.003(4) 0.012(3) 0.020(3)

loop_
_atom_type_symbol
_atom_type_description
_atom_type_scat_dispersion_real
_atom_type_scat_dispersion_imag
_atom_type_scat_source
C C 0.0033 0.0016 'International Tables Vol C Tables 4.2.6.8 and 6.1.1.4'
H H 0.0000 0.0000 'International Tables Vol C Tables 4.2.6.8 and 6.1.1.4'
Be Be 0.0005 0.0002 'International Tables Vol C Tables 4.2.6.8 and 6.1.1.4'
N N 0.0061 0.0033 'International Tables Vol C Tables 4.2.6.8 and 6.1.1.4'
O O 0.0106 0.0060 'International Tables Vol C Tables 4.2.6.8 and 6.1.1.4'
P P 0.1023 0.0942 'International Tables Vol C Tables 4.2.6.8 and 6.1.1.4'

loop_
_geom_angle_atom_site_label_1
_geom_angle_atom_site_label_2
_geom_angle_atom_site_label_3
_geom_angle
_geom_angle_site_symmetry_1
_geom_angle_site_symmetry_3
O16 Be1 O1 109.6(4) 2_564 .
O16 Be1 O28 115.2(4) 2_564 2_564
O1 Be1 O28 106.1(4) . 2_564
O16 Be1 O11 104.5(4) 2_564 4_564
O1 Be1 O11 109.7(4) . 4_564
O28 Be1 O11 111.7(4) 2_564 4_564
O23 Be2 O5 110.2(4) 3 .
O23 Be2 O2 105.6(5) 3 .
O5 Be2 O2 107.4(4) . .
O23 Be2 O20 113.2(4) 3 3
O5 Be2 O20 109.0(4) . 3
O2 Be2 O20 111.2(5) . 3
O6 Be3 O9 114.2(5) . .
O6 Be3 O26 111.1(4) . 1_565
O9 Be3 O26 104.9(4) . 1_565
O6 Be3 O24 106.0(4) . 1_565
O9 Be3 O24 111.7(4) . 1_565
O26 Be3 O24 108.9(4) 1_565 1_565
O7 Be4 O17 110.0(4) . .
O7 Be4 O13 109.6(3) . .
O17 Be4 O13 115.4(4) . .
O7 Be4 O10 110.4(4) . .
O17 Be4 O10 101.4(3) . .
O13 Be4 O10 109.8(4) . .
O21 Be5 O14 101.6(4) . .
O21 Be5 O18 113.8(4) . .
O14 Be5 O18 113.8(4) . .
O21 Be5 O25 112.4(4) . .
O14 Be5 O25 112.8(4) . .
O18 Be5 O25 102.9(4) . .
O2 P1 O4 112.7(3) . .
O2 P1 O1 110.5(3) . .
O4 P1 O1 111.1(2) . .
O2 P1 O3 105.5(3) . .
O4 P1 O3 108.3(3) . .
O1 P1 O3 108.5(3) . .
O6 P2 O7 112.6(2) . .
O6 P2 O5 109.7(2) . .
O7 P2 O5 112.0(2) . .
O6 P2 O8 108.1(2) . .
O7 P2 O8 105.2(2) . .
O5 P2 O8 109.0(2) . .
O9 P3 O10 113.4(2) . .
O9 P3 O11 109.7(2) . .
O10 P3 O11 108.78(19) . .
O9 P3 O12 107.5(2) . .
O10 P3 O12 108.0(2) . .
O11 P3 O12 109.36(18) . .
O13 P4 O16 112.1(2) . .
O13 P4 O14 112.7(2) . .
O16 P4 O14 111.1(2) . .
O13 P4 O15 108.3(2) . .
O16 P4 O15 106.3(2) . .
O14 P4 O15 105.9(2) . .
O17 P5 O20 112.0(2) . .
O17 P5 O18 111.3(2) . .
O20 P5 O18 112.4(2) . .
O17 P5 O19 106.4(2) . .
O20 P5 O19 108.2(2) . .
O18 P5 O19 106.02(19) . .
O23 P6 O24 108.9(2) . .
O23 P6 O21 111.1(2) . .
O24 P6 O21 112.65(19) . .
O23 P6 O22 107.9(2) . .
O24 P6 O22 111.1(2) . .
O21 P6 O22 105.1(2) . .
O26 P7 O25 112.89(19) . .
O26 P7 O28 108.8(2) . .
O25 P7 O28 110.6(2) . .
O26 P7 O27 106.8(2) . .
O25 P7 O27 107.1(2) . .
O28 P7 O27 110.61(19) . .
P1 O1 Be1 130.3(4) . .
P1 O2 Be2 144.6(4) . .
P1 O3 H3A 109.5 . .
P2 O5 Be2 132.1(4) . .
P2 O6 Be3 140.1(3) . .
P2 O7 Be4 138.9(3) . .
P2 O8 H8A 109.5 . .
P3 O9 Be3 141.2(3) . .
P3 O10 Be4 133.5(3) . .
P3 O11 Be1 140.1(3) . 4_465
P3 O12 H12A 109.5 . .
P4 O13 Be4 142.7(3) . .
P4 O14 Be5 129.7(3) . .
P4 O15 H15A 109.5 . .
P4 O16 Be1 137.4(3) . 2_565
P5 O17 Be4 138.0(3) . .
P5 O18 Be5 128.0(3) . .
P5 O19 H19A 109.5 . .
P5 O20 Be2 142.3(3) . 3_445
P6 O21 Be5 128.4(3) . .
P6 O22 H22A 109.5 . .
P6 O23 Be2 127.7(3) . 3_445
P6 O24 Be3 134.1(3) . 1_545
P7 O25 Be5 127.1(3) . .
P7 O26 Be3 132.1(3) . 1_545
P7 O27 H27A 109.5 . .
P7 O28 Be1 134.7(3) . 2_565
C1 N1 C5 121.9(6) . .
C1 N1 H1B 119.1 . .
C5 N1 H1B 119.1 . .
C6 N2 C10 124.2(7) . .
C6 N2 H2B 117.9 . .
C10 N2 H2B 117.9 . .
C11 N3 C15 123.5(6) . .
C11 N3 H3B 118.2 . .
C15 N3 H3B 118.2 . .
C20 N4 C16 121.7(5) . .
C20 N4 H4B 119.1 . .
C16 N4 H4B 119.1 . .
N1 C1 C2 121.0(6) . .
N1 C1 H1A 119.5 . .
C2 C1 H1A 119.5 . .
C1 C2 C3 118.9(6) . .
C1 C2 H2A 120.6 . .
C3 C2 H2A 120.6 . .
C4 C3 C2 118.5(5) . .
C4 C3 C8 122.1(5) . .
C2 C3 C8 119.3(5) . .
C5 C4 C3 119.7(6) . .
C5 C4 H4A 120.2 . .
C3 C4 H4A 120.2 . .
N1 C5 C4 120.0(6) . .
N1 C5 H5A 120.0 . .
C4 C5 H5A 120.0 . .
N2 C6 C7 118.3(8) . .
N2 C6 H6A 120.9 . .
C7 C6 H6A 120.9 . .
C6 C7 C8 120.7(7) . .
C6 C7 H7A 119.7 . .
C8 C7 H7A 119.7 . .
C7 C8 C9 118.3(6) . .
C7 C8 C3 122.1(6) . .
C9 C8 C3 119.6(6) . .
C10 C9 C8 119.2(7) . .
C10 C9 H9A 120.4 . .
C8 C9 H9A 120.4 . .
N2 C10 C9 119.3(7) . .
N2 C10 H10A 120.4 . .
C9 C10 H10A 120.4 . .
N3 C11 C12 118.7(6) . .
N3 C11 H11A 120.6 . .
C12 C11 H11A 120.6 . .
C11 C12 C13 119.9(6) . .
C11 C12 H12B 120.0 . .
C13 C12 H12B 120.0 . .
C14 C13 C12 119.0(5) . .
C14 C13 C18 120.7(5) . .
C12 C13 C18 120.2(5) . .
C15 C14 C13 119.7(6) . .
C15 C14 H14A 120.2 . .
C13 C14 H14A 120.2 . .
N3 C15 C14 119.1(6) . .
N3 C15 H15B 120.4 . .
C14 C15 H15B 120.4 . .
N4 C16 C17 119.6(5) . .
N4 C16 H16A 120.2 . .
C17 C16 H16A 120.2 . .
C16 C17 C18 120.8(5) . .
C16 C17 H17A 119.6 . .
C18 C17 H17A 119.6 . .
C17 C18 C19 117.6(5) . .
C17 C18 C13 121.8(5) . .
C19 C18 C13 120.6(5) . .
C20 C19 C18 119.6(6) . .
C20 C19 H19B 120.2 . .
C18 C19 H19B 120.2 . .
N4 C20 C19 120.7(6) . .
N4 C20 H20A 119.7 . .
C19 C20 H20A 119.7 . .

loop_
_geom_bond_atom_site_label_1
_geom_bond_atom_site_label_2
_geom_bond_distance
_geom_bond_site_symmetry_2
Be1 O16 1.603(7) 2_564
Be1 O1 1.612(7) .
Be1 O28 1.632(7) 2_564
Be1 O11 1.635(7) 4_564
Be2 O23 1.605(7) 3
Be2 O5 1.613(7) .
Be2 O2 1.621(8) .
Be2 O20 1.632(7) 3
Be3 O6 1.587(7) .
Be3 O9 1.614(7) .
Be3 O26 1.639(7) 1_565
Be3 O24 1.667(7) 1_565
Be4 O7 1.581(7) .
Be4 O17 1.607(6) .
Be4 O13 1.641(6) .
Be4 O10 1.680(7) .
Be5 O21 1.617(7) .
Be5 O14 1.619(8) .
Be5 O18 1.625(7) .
Be5 O25 1.636(7) .
P1 O2 1.462(4) .
P1 O4 1.503(4) .
P1 O1 1.507(4) .
P1 O3 1.532(5) .
P2 O6 1.496(4) .
P2 O7 1.504(4) .
P2 O5 1.509(4) .
P2 O8 1.556(4) .
P3 O9 1.499(3) .
P3 O10 1.515(4) .
P3 O11 1.530(3) .
P3 O12 1.559(4) .
P4 O13 1.501(4) .
P4 O16 1.504(3) .
P4 O14 1.521(4) .
P4 O15 1.591(4) .
P5 O17 1.504(4) .
P5 O20 1.509(3) .
P5 O18 1.527(3) .
P5 O19 1.591(4) .
P6 O23 1.513(4) .
P6 O24 1.515(4) .
P6 O21 1.528(4) .
P6 O22 1.562(4) .
P7 O26 1.508(4) .
P7 O25 1.517(3) .
P7 O28 1.524(4) .
P7 O27 1.560(3) .
O3 H3A 0.8200 .
O8 H8A 0.8200 .
O11 Be1 1.635(7) 4_465
O12 H12A 0.8200 .
O15 H15A 0.8200 .
O16 Be1 1.603(7) 2_565
O19 H19A 0.8200 .
O20 Be2 1.632(7) 3_445
O22 H22A 0.8200 .
O23 Be2 1.605(7) 3_445
O24 Be3 1.667(7) 1_545
O26 Be3 1.639(7) 1_545
O27 H27A 0.8200 .
O28 Be1 1.632(7) 2_565
N1 C1 1.320(9) .
N1 C5 1.338(8) .
N1 H1B 0.8600 .
N2 C6 1.322(11) .
N2 C10 1.325(11) .
N2 H2B 0.8600 .
N3 C11 1.327(8) .
N3 C15 1.342(8) .
N3 H3B 0.8600 .
N4 C20 1.310(8) .
N4 C16 1.340(8) .
N4 H4B 0.8600 .
C1 C2 1.351(8) .
C1 H1A 0.9300 .
C2 C3 1.397(8) .
C2 H2A 0.9300 .
C3 C4 1.384(8) .
C3 C8 1.498(8) .
C4 C5 1.352(8) .
C4 H4A 0.9300 .
C5 H5A 0.9300 .
C6 C7 1.364(8) .
C6 H6A 0.9300 .
C7 C8 1.381(9) .
C7 H7A 0.9300 .
C8 C9 1.393(8) .
C9 C10 1.366(9) .
C9 H9A 0.9300 .
C10 H10A 0.9300 .
C11 C12 1.377(8) .
C11 H11A 0.9300 .
C12 C13 1.389(8) .
C12 H12B 0.9300 .
C13 C14 1.381(8) .
C13 C18 1.496(8) .
C14 C15 1.369(8) .
C14 H14A 0.9300 .
C15 H15B 0.9300 .
C16 C17 1.365(8) .
C16 H16A 0.9300 .
C17 C18 1.377(8) .
C17 H17A 0.9300 .
C18 C19 1.385(7) .
C19 C20 1.378(8) .
C19 H19B 0.9300 .
C20 H20A 0.9300 .

loop_
_geom_hbond_atom_site_label_D
_geom_hbond_atom_site_label_H
_geom_hbond_atom_site_label_A
_geom_hbond_distance_DH
_geom_hbond_distance_HA
_geom_hbond_distance_DA
_geom_hbond_angle_DHA
_geom_hbond_site_symmetry_A
N1 H1B O18 0.86 2.06 2.800(6) 144.3 2_564
N2 H2B O14 0.86 2.39 2.977(8) 126.4 3_554
N2 H2B O28 0.86 2.40 3.165(8) 148.4 3_554
N3 H3B O21 0.86 2.13 2.846(6) 140.1 2_664
N4 H4B O24 0.86 2.13 2.969(6) 164.6 3
